data_1576419
loop_
_publ_author_name
'Lapa, Hugo M.'
'del Rosso, Mattia'
'Zacchini, Stefano'
'Giarola, Greta'
'Alegria, Elisabete C. B. A.'
'Trzeciak, Anna M.'
'Marchetti, Fabio'
'Martins, Lu\'isa M. D. R. S.'
'Biancalana, Lorenzo'

_publ_section_title
;
 Controlling alkyne dimerization and trimerization with ruthenium(ii)
 arene isocyanide catalysts
;
_journal_issue 5
_journal_name_full 'Catalysis Science &amp; Technology'
_journal_page_first 1622
_journal_page_last 1653
_journal_paper_doi 10.1039/D5CY01493J
_journal_volume 16
_journal_year 2026
_chemical_formula_sum 'C29 H32 Cl N Ru'
_chemical_formula_weight 531.07
_space_group_crystal_system monoclinic
_space_group_IT_number 14
_space_group_name_Hall '-P 2ybc'
_space_group_name_H-M_alt 'P 1 21/c 1'
_atom_sites_solution_hydrogens geom
_audit_creation_method SHELXL-2017/1
_audit_update_record
;
2025-11-21 deposited with the CCDC.	2026-01-29 downloaded from the CCDC.
;
_cell_angle_alpha 90
_cell_angle_beta 98.116(4)
_cell_angle_gamma 90
_cell_formula_units_Z 4
_cell_length_a 8.2888(9)
_cell_length_b 12.6570(13)
_cell_length_c 23.549(3)
_cell_measurement_reflns_used 9928
_cell_measurement_temperature 100(2)
_cell_measurement_theta_max 27.1725
_cell_measurement_theta_min 2.3755
_cell_volume 2445.8(5)
_computing_cell_refinement 'APEX3 (Bruker AXS, 2015)'
_computing_data_collection 'APEX3 (Bruker AXS, 2015)'
_computing_data_reduction 'SAINT (Bruker AXS, 2015)'
_computing_molecular_graphics 'ORTEPIII (Johnson, 1996)'
_computing_publication_material 'XCIF 2014/2 (Bruker AXS, 2014)'
_computing_structure_refinement 'SHELXL-2017/1 (Sheldrick, 2017)'
_computing_structure_solution 'SHELXT 2014/5 (Sheldrick, 2014)'
_diffrn_ambient_temperature 100(2)
_diffrn_measured_fraction_theta_full 1.000
_diffrn_measured_fraction_theta_max 1.000
_diffrn_measurement_device_type 'PHOTONII area detector'
_diffrn_measurement_method 'phi and omega scans'
_diffrn_radiation_type MoK\a
_diffrn_radiation_wavelength 0.71073
_diffrn_reflns_av_R_equivalents 0.0554
_diffrn_reflns_av_unetI/netI 0.0328
_diffrn_reflns_Laue_measured_fraction_full 1.000
_diffrn_reflns_Laue_measured_fraction_max 1.000
_diffrn_reflns_limit_h_max 10
_diffrn_reflns_limit_h_min -10
_diffrn_reflns_limit_k_max 16
_diffrn_reflns_limit_k_min -16
_diffrn_reflns_limit_l_max 30
_diffrn_reflns_limit_l_min -30
_diffrn_reflns_number 35819
_diffrn_reflns_point_group_measured_fraction_full 1.000
_diffrn_reflns_point_group_measured_fraction_max 1.000
_diffrn_reflns_theta_full 25.242
_diffrn_reflns_theta_max 27.000
_diffrn_reflns_theta_min 1.747
_diffrn_source 'fine-focus sealed tube'
_exptl_absorpt_coefficient_mu 0.767
_exptl_absorpt_correction_T_max 0.7455
_exptl_absorpt_correction_T_min 0.6003
_exptl_absorpt_correction_type empirical
_exptl_absorpt_process_details
; 
 Data were corrected for Lorentz polarization and absorption
 effects (empirical absorption correction SADABS).
 R(int) =  0.1177 (selected reflections only, before parameter refinement)
 R(int) =  0.0621 (selected reflections only, after parameter refinement)
;
_exptl_crystal_colour orange
_exptl_crystal_density_diffrn 1.442
_exptl_crystal_description prism
_exptl_crystal_F_000 1096
_exptl_crystal_size_max 0.140
_exptl_crystal_size_mid 0.110
_exptl_crystal_size_min 0.080
_refine_diff_density_max 1.034
_refine_diff_density_min -1.626
_refine_diff_density_rms 0.110
_refine_ls_extinction_method none
_refine_ls_goodness_of_fit_ref 1.193
_refine_ls_hydrogen_treatment constr
_refine_ls_matrix_type full
_refine_ls_number_parameters 297
_refine_ls_number_reflns 5346
_refine_ls_number_restraints 0
_refine_ls_restrained_S_all 1.193
_refine_ls_R_factor_all 0.0587
_refine_ls_R_factor_gt 0.0535
_refine_ls_shift/su_max 0.001
_refine_ls_shift/su_mean 0.000
_refine_ls_structure_factor_coef Fsqd
_refine_ls_weighting_details 'w=1/[\s^2^(Fo^2^)+(0.0200P)^2^+10.6810P] where P=(Fo^2^+2Fc^2^)/3'
_refine_ls_weighting_scheme calc
_refine_ls_wR_factor_gt 0.1047
_refine_ls_wR_factor_ref 0.1069
_reflns_Friedel_coverage 0.000
_reflns_number_gt 4935
_reflns_number_total 5346
_reflns_threshold_expression 'I > 2\s(I)'
_cod_data_source_file d5cy01493j2.cif
_cod_data_source_block 4f
_cod_depositor_comments 'Adding full bibliography for 1576417--1576424.cif.'
_cod_original_cell_volume 2445.8(4)
_cod_original_sg_symbol_H-M 'P 21/c'
_cod_database_code 1576419
_shelx_shelxl_version_number 2017/1
_shelx_space_group_comment
;
The symmetry employed for this shelxl refinement is uniquely defined
by the following loop, which should always be used as a source of
symmetry information in preference to the above space-group names.
They are only intended as comments.
;
_shelx_estimated_absorpt_t_min 0.900
_shelx_estimated_absorpt_t_max 0.941

loop_
_space_group_symop_operation_xyz
'x, y, z'
'-x, y+1/2, -z+1/2'
'-x, -y, -z'
'x, -y-1/2, z-1/2'

loop_
_atom_site_label
_atom_site_type_symbol
_atom_site_fract_x
_atom_site_fract_y
_atom_site_fract_z
_atom_site_U_iso_or_equiv
_atom_site_adp_type
_atom_site_occupancy
_atom_site_site_symmetry_order
_atom_site_calc_flag
_atom_site_refinement_flags_posn
_atom_site_refinement_flags_adp
_atom_site_refinement_flags_occupancy
_atom_site_disorder_assembly
_atom_site_disorder_group
C1 C 0.5433(4) 0.6780(3) 0.38321(16) 0.0160(7) Uani 1 1 d . . . . .
C2 C 0.5139(5) 0.4926(3) 0.42112(16) 0.0199(8) Uani 1 1 d . . . . .
C3 C 0.6418(5) 0.4290(4) 0.44611(18) 0.0245(9) Uani 1 1 d . . . . .
C4 C 0.6021(6) 0.3316(4) 0.46759(19) 0.0300(10) Uani 1 1 d . . . . .
H4 H 0.686476 0.287005 0.485574 0.036 Uiso 1 1 calc R U . . .
C5 C 0.4428(6) 0.2986(3) 0.4632(2) 0.0321(11) Uani 1 1 d . . . . .
H5 H 0.418079 0.231659 0.478074 0.038 Uiso 1 1 calc R U . . .
C6 C 0.3189(6) 0.3621(4) 0.4375(2) 0.0320(10) Uani 1 1 d . . . . .
H6 H 0.209547 0.337843 0.434248 0.038 Uiso 1 1 calc R U . . .
C7 C 0.3511(5) 0.4610(3) 0.41603(18) 0.0235(9) Uani 1 1 d . . . . .
C8 C 0.8136(6) 0.4658(4) 0.4493(2) 0.0337(11) Uani 1 1 d . . . . .
H8A H 0.838415 0.479651 0.410549 0.051 Uiso 1 1 calc R U . . .
H8B H 0.887197 0.411073 0.467479 0.051 Uiso 1 1 calc R U . . .
H8C H 0.828195 0.530765 0.472097 0.051 Uiso 1 1 calc R U . . .
C9 C 0.2164(6) 0.5335(4) 0.3888(2) 0.0370(11) Uani 1 1 d . . . . .
H9A H 0.111858 0.496152 0.385171 0.056 Uiso 1 1 calc R U . . .
H9B H 0.238618 0.555011 0.350647 0.056 Uiso 1 1 calc R U . . .
H9C H 0.211543 0.596268 0.412844 0.056 Uiso 1 1 calc R U . . .
C11 C 0.3600(5) 0.7641(3) 0.29299(17) 0.0170(8) Uani 1 1 d . . . . .
C12 C 0.2644(5) 0.7299(3) 0.25629(19) 0.0252(9) Uani 1 1 d . . . . .
C13 C 0.1532(5) 0.6859(4) 0.20861(19) 0.0283(9) Uani 1 1 d . . . . .
C14 C 0.1402(6) 0.7295(4) 0.1535(2) 0.0298(10) Uani 1 1 d . . . . .
H14 H 0.199642 0.791609 0.147148 0.036 Uiso 1 1 calc R U . . .
C15 C 0.0406(6) 0.6824(5) 0.1078(2) 0.0384(12) Uani 1 1 d . . . . .
H15 H 0.034220 0.711932 0.070473 0.046 Uiso 1 1 calc R U . . .
C16 C -0.0485(6) 0.5934(4) 0.1162(2) 0.0349(11) Uani 1 1 d . . . . .
H16 H -0.116632 0.561918 0.084938 0.042 Uiso 1 1 calc R U . . .
C17 C -0.0381(5) 0.5504(4) 0.1703(2) 0.0318(11) Uani 1 1 d . . . . .
H17 H -0.100640 0.489592 0.176264 0.038 Uiso 1 1 calc R U . . .
C18 C 0.0624(5) 0.5947(4) 0.2162(2) 0.0287(10) Uani 1 1 d . . . . .
H18 H 0.069959 0.562944 0.252997 0.034 Uiso 1 1 calc R U . . .
C101 C 0.6892(5) 0.9543(3) 0.39866(17) 0.0206(8) Uani 1 1 d . . . . .
C102 C 0.5893(5) 0.9972(3) 0.34855(18) 0.0213(8) Uani 1 1 d . . . . .
C103 C 0.5945(5) 0.9515(3) 0.29460(18) 0.0241(9) Uani 1 1 d . . . . .
C104 C 0.6926(5) 0.8596(4) 0.28924(18) 0.0254(9) Uani 1 1 d . . . . .
C105 C 0.7915(5) 0.8178(3) 0.33872(18) 0.0221(8) Uani 1 1 d . . . . .
C106 C 0.7935(5) 0.8686(3) 0.39343(17) 0.0203(8) Uani 1 1 d . . . . .
C111 C 0.6806(6) 1.0050(4) 0.45603(19) 0.0299(10) Uani 1 1 d . . . . .
H11A H 0.699976 0.951430 0.486276 0.045 Uiso 1 1 calc R U . . .
H11B H 0.572417 1.036198 0.456130 0.045 Uiso 1 1 calc R U . . .
H11C H 0.763708 1.060330 0.463001 0.045 Uiso 1 1 calc R U . . .
C112 C 0.4816(6) 1.0897(4) 0.3558(2) 0.0330(11) Uani 1 1 d . . . . .
H11D H 0.414462 1.105540 0.319135 0.049 Uiso 1 1 calc R U . . .
H11E H 0.548959 1.151233 0.368465 0.049 Uiso 1 1 calc R U . . .
H11F H 0.410918 1.072821 0.384591 0.049 Uiso 1 1 calc R U . . .
C113 C 0.4905(7) 0.9950(4) 0.2415(2) 0.0377(12) Uani 1 1 d . . . . .
H11G H 0.381364 1.011464 0.250406 0.057 Uiso 1 1 calc R U . . .
H11H H 0.482327 0.942263 0.210732 0.057 Uiso 1 1 calc R U . . .
H11I H 0.540884 1.059455 0.228953 0.057 Uiso 1 1 calc R U . . .
C114 C 0.7033(7) 0.8135(4) 0.2307(2) 0.0399(12) Uani 1 1 d . . . . .
H11J H 0.763451 0.746614 0.234985 0.060 Uiso 1 1 calc R U . . .
H11K H 0.760146 0.863142 0.208471 0.060 Uiso 1 1 calc R U . . .
H11L H 0.593212 0.800700 0.210581 0.060 Uiso 1 1 calc R U . . .
C115 C 0.8994(6) 0.7227(4) 0.3351(2) 0.0351(11) Uani 1 1 d . . . . .
H11M H 0.855793 0.679718 0.301789 0.053 Uiso 1 1 calc R U . . .
H11N H 0.902721 0.680441 0.370082 0.053 Uiso 1 1 calc R U . . .
H11O H 1.009830 0.746162 0.330934 0.053 Uiso 1 1 calc R U . . .
C116 C 0.9060(5) 0.8278(4) 0.4451(2) 0.0339(11) Uani 1 1 d . . . . .
H11P H 0.907366 0.877767 0.476935 0.051 Uiso 1 1 calc R U . . .
H11Q H 1.016435 0.820188 0.435279 0.051 Uiso 1 1 calc R U . . .
H11R H 0.866949 0.758921 0.456497 0.051 Uiso 1 1 calc R U . . .
Cl1 Cl 0.32576(12) 0.85482(8) 0.41290(4) 0.0207(2) Uani 1 1 d . . . . .
N1 N 0.5493(4) 0.5931(3) 0.40110(14) 0.0211(7) Uani 1 1 d . . . . .
Ru1 Ru 0.53507(4) 0.82067(2) 0.35410(2) 0.01368(9) Uani 1 1 d . . . . .

loop_
_atom_site_aniso_label
_atom_site_aniso_U_11
_atom_site_aniso_U_22
_atom_site_aniso_U_33
_atom_site_aniso_U_23
_atom_site_aniso_U_13
_atom_site_aniso_U_12
C1 0.0141(17) 0.0179(19) 0.0163(17) 0.0012(16) 0.0029(13) 0.0015(15)
C2 0.028(2) 0.0171(19) 0.0146(18) -0.0004(15) 0.0040(16) -0.0010(16)
C3 0.027(2) 0.026(2) 0.021(2) -0.0007(17) 0.0044(17) 0.0005(18)
C4 0.046(3) 0.021(2) 0.024(2) 0.0041(18) 0.0085(19) 0.009(2)
C5 0.050(3) 0.016(2) 0.033(2) -0.0002(18) 0.015(2) -0.0002(19)
C6 0.032(2) 0.032(2) 0.035(3) -0.004(2) 0.014(2) -0.008(2)
C7 0.027(2) 0.020(2) 0.025(2) -0.0002(17) 0.0063(17) 0.0036(17)
C8 0.025(2) 0.034(3) 0.041(3) 0.001(2) -0.003(2) 0.005(2)
C9 0.025(2) 0.042(3) 0.044(3) 0.005(2) 0.002(2) 0.001(2)
C11 0.0180(18) 0.0117(18) 0.0215(19) 0.0008(15) 0.0034(15) -0.0014(14)
C12 0.024(2) 0.023(2) 0.029(2) -0.0005(18) 0.0039(18) 0.0038(17)
C13 0.021(2) 0.031(2) 0.031(2) -0.007(2) 0.0011(17) 0.0093(19)
C14 0.026(2) 0.034(3) 0.029(2) -0.001(2) 0.0012(18) 0.0022(19)
C15 0.037(3) 0.049(3) 0.026(2) -0.002(2) -0.004(2) 0.013(2)
C16 0.023(2) 0.045(3) 0.034(3) -0.014(2) -0.0064(19) 0.005(2)
C17 0.016(2) 0.036(3) 0.043(3) -0.021(2) -0.0011(18) 0.0027(18)
C18 0.023(2) 0.033(2) 0.030(2) -0.0063(19) 0.0018(18) 0.0060(18)
C101 0.0161(19) 0.024(2) 0.023(2) -0.0046(17) 0.0055(15) -0.0104(16)
C102 0.022(2) 0.0154(19) 0.027(2) 0.0010(16) 0.0057(16) -0.0072(16)
C103 0.030(2) 0.021(2) 0.020(2) 0.0043(17) -0.0003(17) -0.0113(18)
C104 0.025(2) 0.030(2) 0.023(2) -0.0061(18) 0.0094(17) -0.0118(18)
C105 0.0194(19) 0.020(2) 0.029(2) -0.0034(18) 0.0117(16) -0.0060(17)
C106 0.0142(18) 0.025(2) 0.022(2) 0.0009(17) 0.0049(15) -0.0070(16)
C111 0.034(3) 0.034(3) 0.023(2) -0.0092(19) 0.0116(19) -0.011(2)
C112 0.036(3) 0.017(2) 0.046(3) 0.000(2) 0.005(2) 0.0059(19)
C113 0.052(3) 0.032(3) 0.026(2) 0.012(2) -0.004(2) -0.008(2)
C114 0.059(3) 0.041(3) 0.023(2) -0.010(2) 0.015(2) -0.013(3)
C115 0.027(2) 0.031(3) 0.050(3) -0.003(2) 0.015(2) 0.003(2)
C116 0.020(2) 0.048(3) 0.033(2) 0.008(2) 0.0004(18) 0.002(2)
Cl1 0.0174(4) 0.0202(5) 0.0260(5) -0.0007(4) 0.0082(4) -0.0003(4)
N1 0.0244(18) 0.0208(18) 0.0186(17) -0.0007(14) 0.0045(14) 0.0003(14)
Ru1 0.01442(15) 0.01252(15) 0.01415(15) 0.00008(12) 0.00221(10) -0.00274(12)

loop_
_atom_type_symbol
_atom_type_description
_atom_type_scat_dispersion_real
_atom_type_scat_dispersion_imag
_atom_type_scat_source
C C 0.0033 0.0016 'International Tables Vol C Tables 4.2.6.8 and 6.1.1.4'
H H 0.0000 0.0000 'International Tables Vol C Tables 4.2.6.8 and 6.1.1.4'
Cl Cl 0.1484 0.1585 'International Tables Vol C Tables 4.2.6.8 and 6.1.1.4'
N N 0.0061 0.0033 'International Tables Vol C Tables 4.2.6.8 and 6.1.1.4'
Ru Ru -1.2594 0.8363 'International Tables Vol C Tables 4.2.6.8 and 6.1.1.4'

loop_
_geom_angle_atom_site_label_1
_geom_angle_atom_site_label_2
_geom_angle_atom_site_label_3
_geom_angle
_geom_angle_site_symmetry_1
_geom_angle_site_symmetry_3
_geom_angle_publ_flag
N1 C1 Ru1 179.3(4) . . ?
C3 C2 C7 122.6(4) . . ?
C3 C2 N1 118.9(4) . . ?
C7 C2 N1 118.5(4) . . ?
C4 C3 C2 117.5(4) . . ?
C4 C3 C8 122.1(4) . . ?
C2 C3 C8 120.4(4) . . ?
C5 C4 C3 121.1(4) . . ?
C5 C4 H4 119.5 . . ?
C3 C4 H4 119.5 . . ?
C6 C5 C4 120.3(4) . . ?
C6 C5 H5 119.8 . . ?
C4 C5 H5 119.8 . . ?
C5 C6 C7 121.1(4) . . ?
C5 C6 H6 119.4 . . ?
C7 C6 H6 119.4 . . ?
C6 C7 C2 117.4(4) . . ?
C6 C7 C9 122.1(4) . . ?
C2 C7 C9 120.5(4) . . ?
C3 C8 H8A 109.5 . . ?
C3 C8 H8B 109.5 . . ?
H8A C8 H8B 109.5 . . ?
C3 C8 H8C 109.5 . . ?
H8A C8 H8C 109.5 . . ?
H8B C8 H8C 109.5 . . ?
C7 C9 H9A 109.5 . . ?
C7 C9 H9B 109.5 . . ?
H9A C9 H9B 109.5 . . ?
C7 C9 H9C 109.5 . . ?
H9A C9 H9C 109.5 . . ?
H9B C9 H9C 109.5 . . ?
C12 C11 Ru1 176.9(4) . . ?
C11 C12 C13 176.6(5) . . ?
C14 C13 C18 118.0(4) . . ?
C14 C13 C12 121.4(4) . . ?
C18 C13 C12 120.5(4) . . ?
C15 C14 C13 120.4(5) . . ?
C15 C14 H14 119.8 . . ?
C13 C14 H14 119.8 . . ?
C16 C15 C14 120.7(5) . . ?
C16 C15 H15 119.6 . . ?
C14 C15 H15 119.6 . . ?
C15 C16 C17 119.4(4) . . ?
C15 C16 H16 120.3 . . ?
C17 C16 H16 120.3 . . ?
C16 C17 C18 120.9(5) . . ?
C16 C17 H17 119.5 . . ?
C18 C17 H17 119.5 . . ?
C17 C18 C13 120.5(5) . . ?
C17 C18 H18 119.7 . . ?
C13 C18 H18 119.7 . . ?
C106 C101 C102 120.5(4) . . ?
C106 C101 C111 121.1(4) . . ?
C102 C101 C111 118.5(4) . . ?
C106 C101 Ru1 72.5(2) . . ?
C102 C101 Ru1 71.6(2) . . ?
C111 C101 Ru1 129.3(3) . . ?
C103 C102 C101 119.8(4) . . ?
C103 C102 C112 121.4(4) . . ?
C101 C102 C112 118.8(4) . . ?
C103 C102 Ru1 71.3(2) . . ?
C101 C102 Ru1 71.4(2) . . ?
C112 C102 Ru1 129.2(3) . . ?
C102 C103 C104 120.3(4) . . ?
C102 C103 C113 120.7(4) . . ?
C104 C103 C113 118.9(4) . . ?
C102 C103 Ru1 72.8(2) . . ?
C104 C103 Ru1 68.7(2) . . ?
C113 C103 Ru1 128.8(3) . . ?
C105 C104 C103 119.7(4) . . ?
C105 C104 C114 120.0(4) . . ?
C103 C104 C114 120.0(4) . . ?
C105 C104 Ru1 71.3(2) . . ?
C103 C104 Ru1 73.8(2) . . ?
C114 C104 Ru1 131.6(3) . . ?
C104 C105 C106 119.9(4) . . ?
C104 C105 C115 121.7(4) . . ?
C106 C105 C115 118.4(4) . . ?
C104 C105 Ru1 70.9(2) . . ?
C106 C105 Ru1 74.6(2) . . ?
C115 C105 Ru1 128.0(3) . . ?
C101 C106 C105 119.7(4) . . ?
C101 C106 C116 120.7(4) . . ?
C105 C106 C116 119.7(4) . . ?
C101 C106 Ru1 71.8(2) . . ?
C105 C106 Ru1 68.1(2) . . ?
C116 C106 Ru1 131.9(3) . . ?
C101 C111 H11A 109.5 . . ?
C101 C111 H11B 109.5 . . ?
H11A C111 H11B 109.5 . . ?
C101 C111 H11C 109.5 . . ?
H11A C111 H11C 109.5 . . ?
H11B C111 H11C 109.5 . . ?
C102 C112 H11D 109.5 . . ?
C102 C112 H11E 109.5 . . ?
H11D C112 H11E 109.5 . . ?
C102 C112 H11F 109.5 . . ?
H11D C112 H11F 109.5 . . ?
H11E C112 H11F 109.5 . . ?
C103 C113 H11G 109.5 . . ?
C103 C113 H11H 109.5 . . ?
H11G C113 H11H 109.5 . . ?
C103 C113 H11I 109.5 . . ?
H11G C113 H11I 109.5 . . ?
H11H C113 H11I 109.5 . . ?
C104 C114 H11J 109.5 . . ?
C104 C114 H11K 109.5 . . ?
H11J C114 H11K 109.5 . . ?
C104 C114 H11L 109.5 . . ?
H11J C114 H11L 109.5 . . ?
H11K C114 H11L 109.5 . . ?
C105 C115 H11M 109.5 . . ?
C105 C115 H11N 109.5 . . ?
H11M C115 H11N 109.5 . . ?
C105 C115 H11O 109.5 . . ?
H11M C115 H11O 109.5 . . ?
H11N C115 H11O 109.5 . . ?
C106 C116 H11P 109.5 . . ?
C106 C116 H11Q 109.5 . . ?
H11P C116 H11Q 109.5 . . ?
C106 C116 H11R 109.5 . . ?
H11P C116 H11R 109.5 . . ?
H11Q C116 H11R 109.5 . . ?
C1 N1 C2 165.6(4) . . ?
C1 Ru1 C11 84.70(15) . . ?
C1 Ru1 C104 117.48(17) . . ?
C11 Ru1 C104 91.24(16) . . ?
C1 Ru1 C105 93.22(16) . . ?
C11 Ru1 C105 119.19(16) . . ?
C104 Ru1 C105 37.83(16) . . ?
C1 Ru1 C103 154.58(16) . . ?
C11 Ru1 C103 90.87(15) . . ?
C104 Ru1 C103 37.43(17) . . ?
C105 Ru1 C103 67.21(16) . . ?
C1 Ru1 C101 122.71(16) . . ?
C11 Ru1 C101 152.47(15) . . ?
C104 Ru1 C101 78.75(15) . . ?
C105 Ru1 C101 66.31(15) . . ?
C103 Ru1 C101 65.60(15) . . ?
C1 Ru1 C102 159.64(15) . . ?
C11 Ru1 C102 115.58(15) . . ?
C104 Ru1 C102 66.48(16) . . ?
C105 Ru1 C102 78.77(15) . . ?
C103 Ru1 C102 35.86(15) . . ?
C101 Ru1 C102 36.95(15) . . ?
C1 Ru1 C106 96.88(15) . . ?
C11 Ru1 C106 156.32(15) . . ?
C104 Ru1 C106 66.99(15) . . ?
C105 Ru1 C106 37.23(15) . . ?
C103 Ru1 C106 77.56(15) . . ?
C101 Ru1 C106 35.71(15) . . ?
C102 Ru1 C106 65.45(15) . . ?
C1 Ru1 Cl1 87.47(11) . . ?
C11 Ru1 Cl1 88.28(11) . . ?
C104 Ru1 Cl1 154.90(13) . . ?
C105 Ru1 Cl1 152.48(11) . . ?
C103 Ru1 Cl1 117.47(12) . . ?
C101 Ru1 Cl1 90.27(10) . . ?
C102 Ru1 Cl1 91.19(11) . . ?
C106 Ru1 Cl1 115.37(11) . . ?

loop_
_geom_bond_atom_site_label_1
_geom_bond_atom_site_label_2
_geom_bond_distance
_geom_bond_site_symmetry_2
_geom_bond_publ_flag
C1 N1 1.152(5) . ?
C1 Ru1 1.929(4) . ?
C2 C3 1.394(6) . ?
C2 C7 1.397(6) . ?
C2 N1 1.402(5) . ?
C3 C4 1.390(6) . ?
C3 C8 1.490(6) . ?
C4 C5 1.375(7) . ?
C4 H4 0.9500 . ?
C5 C6 1.375(7) . ?
C5 H5 0.9500 . ?
C6 C7 1.390(6) . ?
C6 H6 0.9500 . ?
C7 C9 1.516(6) . ?
C8 H8A 0.9800 . ?
C8 H8B 0.9800 . ?
C8 H8C 0.9800 . ?
C9 H9A 0.9800 . ?
C9 H9B 0.9800 . ?
C9 H9C 0.9800 . ?
C11 C12 1.170(6) . ?
C11 Ru1 2.025(4) . ?
C12 C13 1.459(6) . ?
C13 C14 1.401(6) . ?
C13 C18 1.404(7) . ?
C14 C15 1.394(7) . ?
C14 H14 0.9500 . ?
C15 C16 1.376(8) . ?
C15 H15 0.9500 . ?
C16 C17 1.376(7) . ?
C16 H16 0.9500 . ?
C17 C18 1.385(6) . ?
C17 H17 0.9500 . ?
C18 H18 0.9500 . ?
C101 C106 1.403(6) . ?
C101 C102 1.448(6) . ?
C101 C111 1.507(6) . ?
C101 Ru1 2.284(4) . ?
C102 C103 1.402(6) . ?
C102 C112 1.496(6) . ?
C102 Ru1 2.287(4) . ?
C103 C104 1.435(6) . ?
C103 C113 1.519(6) . ?
C103 Ru1 2.268(4) . ?
C104 C105 1.428(6) . ?
C104 C114 1.512(6) . ?
C104 Ru1 2.201(4) . ?
C105 C106 1.438(6) . ?
C105 C115 1.509(6) . ?
C105 Ru1 2.206(4) . ?
C106 C116 1.516(6) . ?
C106 Ru1 2.292(4) . ?
C111 H11A 0.9800 . ?
C111 H11B 0.9800 . ?
C111 H11C 0.9800 . ?
C112 H11D 0.9800 . ?
C112 H11E 0.9800 . ?
C112 H11F 0.9800 . ?
C113 H11G 0.9800 . ?
C113 H11H 0.9800 . ?
C113 H11I 0.9800 . ?
C114 H11J 0.9800 . ?
C114 H11K 0.9800 . ?
C114 H11L 0.9800 . ?
C115 H11M 0.9800 . ?
C115 H11N 0.9800 . ?
C115 H11O 0.9800 . ?
C116 H11P 0.9800 . ?
C116 H11Q 0.9800 . ?
C116 H11R 0.9800 . ?
Cl1 Ru1 2.4067(10) . ?
